data_2203158
loop_
_publ_author_name
'Adams, Harry'
'Allen, Ray W. K.'
'Chin, Jitkai'
'O'Sullivan, Brian'
'Styring, Peter'
'Sutton, Liam R.'

_publ_section_title
;
 4'-(Dimethylamino)-4-nitroazobenzene
;
_journal_issue 2
_journal_name_full 'Acta Crystallographica Section E'
_journal_page_first o289
_journal_page_last o290
_journal_paper_doi 10.1107/S160053680400159X
_journal_volume 60
_journal_year 2004
_chemical_formula_iupac 'C14 H14 N4 O2'
_chemical_formula_moiety 'C14 H14 N4 O2'
_chemical_formula_sum 'C14 H14 N4 O2'
_chemical_formula_weight 270.29
_space_group_IT_number 4
_symmetry_cell_setting monoclinic
_symmetry_space_group_name_Hall 'P 2yb'
_symmetry_space_group_name_H-M 'P 1 21 1'
_atom_sites_solution_hydrogens geom
_atom_sites_solution_primary direct
_atom_sites_solution_secondary difmap
_audit_creation_method 'WinGX routine CIF_UPDATE'
_cell_angle_alpha 90
_cell_angle_beta 100.248(9)
_cell_angle_gamma 90
_cell_formula_units_Z 2
_cell_length_a 7.590(4)
_cell_length_b 10.532(6)
_cell_length_c 8.101(4)
_cell_measurement_reflns_used 2320
_cell_measurement_temperature 150(2)
_cell_measurement_theta_max 53.193
_cell_measurement_theta_min 5.11
_cell_volume 637.2(6)
_computing_cell_refinement SMART
_computing_data_collection 'SMART (Bruker, 1997)'
_computing_data_reduction 'SAINT (Bruker, 1997)'
_computing_molecular_graphics 'ORTEP-3 for Windows (Farrugia, 1997)'
_computing_publication_material 'enCIFer (CCDC, 2003)'
_computing_structure_refinement 'SHELXL97 (Sheldrick, 1997)'
_computing_structure_solution 'SHELXS97 (Sheldrick, 1997)'
_diffrn_ambient_temperature 150(2)
_diffrn_detector_area_resol_mean 100
_diffrn_measured_fraction_theta_full 1.000
_diffrn_measured_fraction_theta_max 1.000
_diffrn_measurement_device_type 'Bruker SMART 1000'
_diffrn_measurement_method \w
_diffrn_radiation_monochromator graphite
_diffrn_radiation_source 'fine-focus sealed tube'
_diffrn_radiation_type MoK\a
_diffrn_radiation_wavelength 0.71073
_diffrn_reflns_av_R_equivalents 0.0459
_diffrn_reflns_av_sigmaI/netI 0.0343
_diffrn_reflns_limit_h_max 9
_diffrn_reflns_limit_h_min -9
_diffrn_reflns_limit_k_max 13
_diffrn_reflns_limit_k_min -13
_diffrn_reflns_limit_l_max 10
_diffrn_reflns_limit_l_min -10
_diffrn_reflns_number 6858
_diffrn_reflns_theta_full 25.00
_diffrn_reflns_theta_max 27.45
_diffrn_reflns_theta_min 2.56
_diffrn_standards_number 0
_exptl_absorpt_coefficient_mu 0.098
_exptl_absorpt_correction_T_max 0.9816
_exptl_absorpt_correction_T_min 0.9590
_exptl_absorpt_correction_type multi-scan
_exptl_absorpt_process_details '(SADABS; Bruker, 1997)'
_exptl_crystal_colour red
_exptl_crystal_density_diffrn 1.409
_exptl_crystal_density_method 'not measured'
_exptl_crystal_description block
_exptl_crystal_F_000 284
_exptl_crystal_size_max 0.43
_exptl_crystal_size_mid 0.42
_exptl_crystal_size_min 0.19
_refine_diff_density_max 0.368
_refine_diff_density_min -0.331
_refine_ls_extinction_method none
_refine_ls_goodness_of_fit_ref 1.209
_refine_ls_hydrogen_treatment constr
_refine_ls_matrix_type full
_refine_ls_number_parameters 119
_refine_ls_number_reflns 1183
_refine_ls_number_restraints 86
_refine_ls_restrained_S_all 1.178
_refine_ls_R_factor_all 0.0823
_refine_ls_R_factor_gt 0.0709
_refine_ls_shift/su_max 0.000
_refine_ls_shift/su_mean 0.000
_refine_ls_structure_factor_coef Fsqd
_refine_ls_weighting_details 'calc w = 1/[\s^2^(Fo^2^)+(0.1146P)^2^+0.2904P] where P = (Fo^2^+2Fc^2^)/3'
_refine_ls_weighting_scheme calc
_refine_ls_wR_factor_gt 0.1910
_refine_ls_wR_factor_ref 0.2035
_reflns_number_gt 1202
_reflns_number_total 1507
_reflns_threshold_expression I>2\s(I)
_cod_data_source_file cf6323.cif
_cod_data_source_block I
_cod_depositor_comments
;
The following automatic conversions were performed:
'_symmetry_cell_setting' value 'Monoclinic' changed to 'monoclinic'
according to '/home/saulius/struct/CIF-dictionaries/cif_core.dic'
dictionary named 'cif_core.dic' version 2.4.1 from
2010-06-29.

'_geom_angle_publ_flag' value 'Y' changed to 'y' according to
'/home/saulius/struct/CIF-dictionaries/cif_core.dic' dictionary named
'cif_core.dic' version 2.4.1 from 2010-06-29 (16
times).

'_geom_bond_publ_flag' value 'Y' changed to 'y' according to
'/home/saulius/struct/CIF-dictionaries/cif_core.dic' dictionary named
'cif_core.dic' version 2.4.1 from 2010-06-29 (7
times).

'_geom_torsion_publ_flag' value 'Y' changed to 'y' according to
'/home/saulius/struct/CIF-dictionaries/cif_core.dic' dictionary named
'cif_core.dic' version 2.4.1 from 2010-06-29 (12 times).

Automatic conversion script
Id: cif_fix_enum 1527 2010-12-29 10:47:43Z saulius 

The following automatic conversions were performed:

'_symmetry_cell_setting' value 'Monoclinic' changed to 'monoclinic'
according to /home/saulius/struct/CIF-dictionaries/cif_core.dic
dictionary named 'cif_core.dic' version 2.4.1 from
2010-06-29.

'_geom_bond_publ_flag' value 'Y' changed to 'y'
according to /home/saulius/struct/CIF-dictionaries/cif_core.dic
dictionary named 'cif_core.dic' version 2.4.1 from 2010-06-29 (7
times).

'_geom_angle_publ_flag' value 'Y' changed to 'y' according
to /home/saulius/struct/CIF-dictionaries/cif_core.dic dictionary
named 'cif_core.dic' version 2.4.1 from 2010-06-29 (16
times).

'_geom_torsion_publ_flag' value 'Y' changed to 'y' according
to /home/saulius/struct/CIF-dictionaries/cif_core.dic dictionary
named 'cif_core.dic' version 2.4.1 from 2010-06-29 (12 times).

Automatic conversion script
Id: cif_fix_values 1715 2011-07-08 13:25:40Z adriana 
;
_cod_original_cell_volume 637.3(6)
_cod_original_sg_symbol_H-M 'P 21'
_cod_database_code 2203158
_cod_database_fobs_code 2203158

loop_
_symmetry_equiv_pos_as_xyz
'x, y, z'
'-x, y+1/2, -z'

loop_
_atom_site_label
_atom_site_fract_x
_atom_site_fract_y
_atom_site_fract_z
_atom_site_U_iso_or_equiv
_atom_site_adp_type
_atom_site_calc_flag
_atom_site_refinement_flags
_atom_site_occupancy
_atom_site_disorder_assembly
_atom_site_disorder_group
_atom_site_type_symbol
O1 0.0061(7) 0.2154(6) -0.1419(7) 0.0453(15) Uiso d PDU 0.750(5) A 1 O
O2 0.0563(8) 0.4133(6) -0.1875(7) 0.0375(15) Uiso d PDU 0.750(5) A 1 O
O1' 0.043(2) 0.2321(12) -0.179(2) 0.039(3) Uiso d PDU 0.250(5) A 2 O
O2' 0.099(2) 0.4343(12) -0.182(2) 0.037(4) Uiso d PDU 0.250(5) A 2 O
N1 0.4333(6) 0.2907(6) 0.6621(6) 0.0256(11) Uiso d PDU 0.750(5) A 1 N
N2 0.4342(6) 0.3848(6) 0.5666(7) 0.0269(11) Uiso d PDU 0.750(5) A 1 N
N3 0.7734(7) 0.3179(6) 1.3252(6) 0.0256(12) Uiso d PDU 0.750(5) A 1 N
N4 0.0665(8) 0.3200(5) -0.0958(6) 0.0270(13) Uiso d PDU 0.750(5) A 1 N
C1 0.1531(8) 0.3330(6) 0.0757(4) 0.0278(11) Uiso d PGDU 0.750(5) A 1 C
C2 0.2433(8) 0.4456(6) 0.1240(5) 0.0286(11) Uiso d PGU 0.750(5) A 1 C
H2B 0.2421 0.5126 0.0453 0.034 Uiso calc PR 0.750(5) A 1 H
C3 0.3351(6) 0.4601(6) 0.2874(5) 0.0280(11) Uiso d PGU 0.750(5) A 1 C
H3A 0.3967 0.5371 0.3204 0.034 Uiso calc PR 0.750(5) A 1 H
C4 0.3367(6) 0.3621(7) 0.4024(4) 0.0278(11) Uiso d PGDU 0.750(5) A 1 C
C5 0.2466(6) 0.2495(6) 0.3542(5) 0.0295(12) Uiso d PGU 0.750(5) A 1 C
H5A 0.2477 0.1824 0.4328 0.035 Uiso calc PR 0.750(5) A 1 H
C6 0.1548(7) 0.2350(6) 0.1908(5) 0.0304(11) Uiso d PGU 0.750(5) A 1 C
H6A 0.0932 0.1580 0.1578 0.037 Uiso calc PR 0.750(5) A 1 H
C7 0.5273(6) 0.3079(5) 0.8256(4) 0.0257(11) Uiso d PGDU 0.750(5) A 1 C
C8 0.6257(6) 0.4151(5) 0.8843(6) 0.0248(11) Uiso d PGU 0.750(5) A 1 C
H8A 0.6335 0.4844 0.8110 0.030 Uiso calc PR 0.750(5) A 1 H
C9 0.7127(7) 0.4208(6) 1.0503(6) 0.0256(11) Uiso d PGU 0.750(5) A 1 C
H9A 0.7800 0.4941 1.0904 0.031 Uiso calc PR 0.750(5) A 1 H
C10 0.7013(9) 0.3194(7) 1.1576(5) 0.0244(10) Uiso d PGDU 0.750(5) A 1 C
C11 0.6029(9) 0.2122(6) 1.0990(6) 0.0292(11) Uiso d PGU 0.750(5) A 1 C
H11A 0.5951 0.1428 1.1723 0.035 Uiso calc PR 0.750(5) A 1 H
C12 0.5159(7) 0.2064(5) 0.9330(6) 0.0294(11) Uiso d PGU 0.750(5) A 1 C
H12A 0.4486 0.1332 0.8929 0.035 Uiso calc PR 0.750(5) A 1 H
C13 0.8565(9) 0.4323(7) 1.4038(8) 0.0304(17) Uiso d PDU 0.750(5) A 1 C
H13A 0.7744 0.5042 1.3767 0.046 Uiso calc PR 0.750(5) A 1 H
H13B 0.9676 0.4493 1.3619 0.046 Uiso calc PR 0.750(5) A 1 H
H13C 0.8835 0.4206 1.5257 0.046 Uiso calc PR 0.750(5) A 1 H
C14 0.7697(11) 0.2036(8) 1.4249(10) 0.0372(18) Uiso d PDU 0.750(5) A 1 C
H14A 0.8119 0.1314 1.3663 0.056 Uiso calc PR 0.750(5) A 1 H
H14B 0.6470 0.1875 1.4417 0.056 Uiso calc PR 0.750(5) A 1 H
H14C 0.8478 0.2148 1.5340 0.056 Uiso calc PR 0.750(5) A 1 H
N1' 0.4720(18) 0.3616(15) 0.6421(17) 0.0277(18) Uiso d PDU 0.250(5) A 2 N
N2' 0.3756(18) 0.2716(14) 0.5709(16) 0.0264(17) Uiso d PDU 0.250(5) A 2 N
N3' 0.810(2) 0.3319(13) 1.3125(17) 0.025(2) Uiso d PDU 0.250(5) A 2 N
N4' 0.097(2) 0.3320(10) -0.1105(16) 0.026(2) Uiso d PDU 0.250(5) A 2 N
C1' 0.161(2) 0.3322(16) 0.0630(11) 0.0289(15) Uiso d PGDU 0.250(5) A 2 C
C2' 0.259(2) 0.4299(13) 0.1506(15) 0.0299(14) Uiso d PGU 0.250(5) A 2 C
H2'B 0.2775 0.5070 0.0950 0.036 Uiso calc PR 0.250(5) A 2 H
C3' 0.3313(18) 0.4149(13) 0.3197(15) 0.0289(15) Uiso d PGU 0.250(5) A 2 C
H3'A 0.3984 0.4817 0.3796 0.035 Uiso calc PR 0.250(5) A 2 H
C4' 0.3048(18) 0.3021(15) 0.4010(10) 0.0293(16) Uiso d PGDU 0.250(5) A 2 C
C5' 0.2066(18) 0.2044(13) 0.3134(15) 0.0289(16) Uiso d PGU 0.250(5) A 2 C
H5'A 0.1885 0.1273 0.3690 0.035 Uiso calc PR 0.250(5) A 2 H
C6' 0.135(2) 0.2194(14) 0.1443(15) 0.0297(16) Uiso d PGU 0.250(5) A 2 C
H6'A 0.0676 0.1526 0.0844 0.036 Uiso calc PR 0.250(5) A 2 H
C7' 0.5515(19) 0.3374(14) 0.8102(12) 0.0254(16) Uiso d PGDU 0.250(5) A 2 C
C8' 0.6624(19) 0.4338(12) 0.8860(17) 0.0245(15) Uiso d PGU 0.250(5) A 2 C
H8'A 0.6849 0.5061 0.8227 0.029 Uiso calc PR 0.250(5) A 2 H
C9' 0.740(2) 0.4245(17) 1.0543(18) 0.0255(14) Uiso d PGU 0.250(5) A 2 C
H9'A 0.8161 0.4904 1.1061 0.031 Uiso calc PR 0.250(5) A 2 H
C10' 0.707(3) 0.319(2) 1.1469(14) 0.0266(14) Uiso d PGDU 0.250(5) A 2 C
C11' 0.597(3) 0.2223(16) 1.0712(17) 0.0277(14) Uiso d PGU 0.250(5) A 2 C
H11B 0.5740 0.1500 1.1344 0.033 Uiso calc PR 0.250(5) A 2 H
C12' 0.519(2) 0.2316(13) 0.9028(16) 0.0275(15) Uiso d PGU 0.250(5) A 2 C
H12B 0.4428 0.1657 0.8511 0.033 Uiso calc PR 0.250(5) A 2 H
C13' 0.883(3) 0.4539(14) 1.374(3) 0.029(4) Uiso d PDU 0.250(5) A 2 C
H13D 0.9567 0.4429 1.4856 0.043 Uiso calc PR 0.250(5) A 2 H
H13E 0.7855 0.5131 1.3813 0.043 Uiso calc PR 0.250(5) A 2 H
H13F 0.9576 0.4878 1.2971 0.043 Uiso calc PR 0.250(5) A 2 H
C14' 0.805(3) 0.2314(19) 1.434(3) 0.029(4) Uiso d PDU 0.250(5) A 2 C
H14D 0.8403 0.2656 1.5479 0.044 Uiso calc PR 0.250(5) A 2 H
H14E 0.8875 0.1636 1.4160 0.044 Uiso calc PR 0.250(5) A 2 H
H14F 0.6830 0.1972 1.4214 0.044 Uiso calc PR 0.250(5) A 2 H

loop_
_atom_type_symbol
_atom_type_description
_atom_type_scat_dispersion_real
_atom_type_scat_dispersion_imag
_atom_type_scat_source
C C 0.0033 0.0016 'International Tables Vol C Tables 4.2.6.8 and 6.1.1.4'
H H 0.0000 0.0000 'International Tables Vol C Tables 4.2.6.8 and 6.1.1.4'
N N 0.0061 0.0033 'International Tables Vol C Tables 4.2.6.8 and 6.1.1.4'
O O 0.0106 0.0060 'International Tables Vol C Tables 4.2.6.8 and 6.1.1.4'

loop_
_geom_angle_atom_site_label_1
_geom_angle_atom_site_label_2
_geom_angle_atom_site_label_3
_geom_angle
_geom_angle_publ_flag
N2 N1 C7 115.0(5) y
N1 N2 C4 112.5(4) y
C10 N3 C13 119.4(5) y
C10 N3 C14 121.0(5) y
C13 N3 C14 119.6(5) y
O2 N4 O1 123.7(5) y
O2 N4 C1 118.6(5) y
O1 N4 C1 117.6(4) y
C2 C1 C6 120.0 ?
C2 C1 N4 118.2(3) y
C6 C1 N4 121.8(3) y
C1 C2 C3 120.0 ?
C1 C2 H2B 120.0 ?
C3 C2 H2B 120.0 ?
C2 C3 C4 120.0 ?
C2 C3 H3A 120.0 ?
C4 C3 H3A 120.0 ?
C5 C4 C3 120.0 ?
C5 C4 N2 123.7(3) y
C3 C4 N2 116.3(3) y
C6 C5 C4 120.0 ?
C6 C5 H5A 120.0 ?
C4 C5 H5A 120.0 ?
C5 C6 C1 120.0 ?
C5 C6 H6A 120.0 ?
C1 C6 H6A 120.0 ?
C8 C7 C12 120.0 ?
C8 C7 N1 125.5(3) y
C12 C7 N1 114.5(3) y
C7 C8 C9 120.0 ?
C7 C8 H8A 120.0 ?
C9 C8 H8A 120.0 ?
C8 C9 C10 120.0 ?
C8 C9 H9A 120.0 ?
C10 C9 H9A 120.0 ?
N3 C10 C11 115.2(4) y
N3 C10 C9 124.7(4) y
C11 C10 C9 120.0 ?
C12 C11 C10 120.0 ?
C12 C11 H11A 120.0 ?
C10 C11 H11A 120.0 ?
C11 C12 C7 120.0 ?
C11 C12 H12A 120.0 ?
C7 C12 H12A 120.0 ?
N2' N1' C7' 114.6(14) ?
N1' N2' C4' 111.0(13) ?
C10' N3' C14' 119.4(15) ?
C10' N3' C13' 121.3(15) ?
C14' N3' C13' 117.7(16) ?
O2' N4' O1' 124.8(15) ?
O2' N4' C1' 116.3(13) ?
O1' N4' C1' 119.0(13) ?
C2' C1' C6' 120.0 ?
C2' C1' N4' 124.9(11) ?
C6' C1' N4' 114.8(11) ?
C1' C2' C3' 120.0 ?
C1' C2' H2'B 120.0 ?
C3' C2' H2'B 120.0 ?
C2' C3' C4' 120.0 ?
C2' C3' H3'A 120.0 ?
C4' C3' H3'A 120.0 ?
C5' C4' C3' 120.0 ?
C5' C4' N2' 113.8(11) ?
C3' C4' N2' 126.2(11) ?
C6' C5' C4' 120.0 ?
C6' C5' H5'A 120.0 ?
C4' C5' H5'A 120.0 ?
C5' C6' C1' 120.0 ?
C5' C6' H6'A 120.0 ?
C1' C6' H6'A 120.0 ?
C8' C7' C12' 120.0 ?
C8' C7' N1' 114.5(11) ?
C12' C7' N1' 125.3(11) ?
C7' C8' C9' 120.0 ?
C7' C8' H8'A 120.0 ?
C9' C8' H8'A 120.0 ?
C10' C9' C8' 120.0 ?
C10' C9' H9'A 120.0 ?
C8' C9' H9'A 120.0 ?
C9' C10' C11' 120.0 ?
C9' C10' N3' 107.9(13) ?
C11' C10' N3' 132.0(13) ?
C12' C11' C10' 120.0 ?
C12' C11' H11B 120.0 ?
C10' C11' H11B 120.0 ?
C11' C12' C7' 120.0 ?
C11' C12' H12B 120.0 ?
C7' C12' H12B 120.0 ?
N3' C13' H13D 109.5 ?
N3' C13' H13E 109.5 ?
H13D C13' H13E 109.5 ?
N3' C13' H13F 109.5 ?
H13D C13' H13F 109.5 ?
H13E C13' H13F 109.5 ?
N3' C14' H14D 109.5 ?
N3' C14' H14E 109.5 ?
H14D C14' H14E 109.5 ?
N3' C14' H14F 109.5 ?
H14D C14' H14F 109.5 ?
H14E C14' H14F 109.5 ?

loop_
_geom_bond_atom_site_label_1
_geom_bond_atom_site_label_2
_geom_bond_distance
_geom_bond_publ_flag
O1 N4 1.226(4) y
O2 N4 1.226(4) ?
O1' N4' 1.226(4) ?
O2' N4' 1.226(4) ?
N1 N2 1.258(6) y
N1 C7 1.400(5) y
N2 C4 1.422(6) y
N3 C10 1.371(5) y
N3 C13 1.453(5) y
N3 C14 1.453(5) ?
N4 C1 1.434(5) y
C1 C2 1.390 ?
C1 C6 1.390 ?
C2 C3 1.390 ?
C2 H2B 0.950 ?
C3 C4 1.390 ?
C3 H3A 0.950 ?
C4 C5 1.390 ?
C5 C6 1.390 ?
C5 H5A 0.950 ?
C6 H6A 0.950 ?
C7 C8 1.390 ?
C7 C12 1.390 ?
C8 C9 1.390 ?
C8 H8A 0.950 ?
C9 C10 1.390 ?
C9 H9A 0.950 ?
C10 C11 1.390 ?
C11 C12 1.390 ?
C11 H11A 0.950 ?
C12 H12A 0.950 ?
C13 H13A 0.980 ?
C13 H13B 0.980 ?
C13 H13C 0.980 ?
C14 H14A 0.980 ?
C14 H14B 0.980 ?
C14 H14C 0.980 ?
N1' N2' 1.271(15) ?
N1' C7' 1.412(14) ?
N2' C4' 1.422(13) ?
N3' C10' 1.432(13) ?
N3' C14' 1.453(5) ?
N3' C13' 1.453(5) ?
N4' C1' 1.403(13) ?
C1' C2' 1.390 ?
C1' C6' 1.390 ?
C2' C3' 1.390 ?
C2' H2'B 0.950 ?
C3' C4' 1.390 ?
C3' H3'A 0.950 ?
C4' C5' 1.390 ?
C5' C6' 1.390 ?
C5' H5'A 0.950 ?
C6' H6'A 0.950 ?
C7' C8' 1.390 ?
C7' C12' 1.390 ?
C8' C9' 1.390 ?
C8' H8'A 0.950 ?
C9' C10' 1.390 ?
C9' H9'A 0.950 ?
C10' C11' 1.390 ?
C11' C12' 1.390 ?
C11' H11B 0.950 ?
C12' H12B 0.950 ?
C13' H13D 0.980 ?
C13' H13E 0.980 ?
C13' H13F 0.980 ?
C14' H14D 0.980 ?
C14' H14E 0.980 ?
C14' H14F 0.980 ?

loop_
_geom_torsion_atom_site_label_1
_geom_torsion_atom_site_label_2
_geom_torsion_atom_site_label_3
_geom_torsion_atom_site_label_4
_geom_torsion
_geom_torsion_publ_flag
C7 N1 N2 C4 -180.0(4) y
O2 N4 C1 C2 -8.9(8) y
O1 N4 C1 C2 171.4(5) y
O2 N4 C1 C6 173.8(5) y
O1 N4 C1 C6 -5.9(8) y
C6 C1 C2 C3 0.0 y
N4 C1 C2 C3 -177.4(6) ?
C1 C2 C3 C4 0.0 ?
C2 C3 C4 C5 0.0 ?
C2 C3 C4 N2 179.9(4) ?
N1 N2 C4 C5 1.6(6) y
N1 N2 C4 C3 -178.3(3) ?
C3 C4 C5 C6 0.0 ?
N2 C4 C5 C6 -179.8(5) ?
C4 C5 C6 C1 0.0 ?
C2 C1 C6 C5 0.0 ?
N4 C1 C6 C5 177.3(6) ?
N2 N1 C7 C8 -3.6(6) y
N2 N1 C7 C12 176.1(4) ?
C12 C7 C8 C9 0.0 ?
N1 C7 C8 C9 179.7(5) ?
C7 C8 C9 C10 0.0 ?
C13 N3 C10 C11 -171.3(5) y
C14 N3 C10 C11 9.4(8) y
C13 N3 C10 C9 5.1(9) y
C14 N3 C10 C9 -174.2(5) y
C8 C9 C10 N3 -176.2(7) ?
C8 C9 C10 C11 0.0 ?
N3 C10 C11 C12 176.6(7) ?
C9 C10 C11 C12 0.0 ?
C10 C11 C12 C7 0.0 ?
C8 C7 C12 C11 0.0 ?
N1 C7 C12 C11 -179.7(5) ?
C7' N1' N2' C4' -178.4(13) ?
O2' N4' C1' C2' -14(3) ?
O1' N4' C1' C2' 165.8(15) ?
O2' N4' C1' C6' 171.7(15) ?
O1' N4' C1' C6' -8(2) ?
C6' C1' C2' C3' 0.0 ?
N4' C1' C2' C3' -174(2) ?
C1' C2' C3' C4' 0.0 ?
C2' C3' C4' C5' 0.0 ?
C2' C3' C4' N2' 177.4(15) ?
N1' N2' C4' C5' 176.5(11) ?
N1' N2' C4' C3' -1.1(18) ?
C3' C4' C5' C6' 0.0 ?
N2' C4' C5' C6' -177.7(13) ?
C4' C5' C6' C1' 0.0 ?
C2' C1' C6' C5' 0.0 ?
N4' C1' C6' C5' 174.3(18) ?
N2' N1' C7' C8' 177.6(12) ?
N2' N1' C7' C12' -6.3(19) ?
C12' C7' C8' C9' 0.0 ?
N1' C7' C8' C9' 176.3(15) ?
C7' C8' C9' C10' 0.0 ?
C8' C9' C10' C11' 0.0 ?
C8' C9' C10' N3' 177.6(19) ?
C14' N3' C10' C9' -177.8(15) ?
C13' N3' C10' C9' 17(2) ?
C14' N3' C10' C11' -1(3) ?
C13' N3' C10' C11' -165.8(15) ?
C9' C10' C11' C12' 0.0 ?
N3' C10' C11' C12' -177(2) ?
C10' C11' C12' C7' 0.0 ?
C8' C7' C12' C11' 0.0 ?
N1' C7' C12' C11' -175.9(17) ?
